data_1569374
loop_
_publ_author_name
'Boer, Stephanie A.'
'Price, Jason R.'
'Riboldi-Tunnicliffe, Alan'
'Williamson, Rachel'
'Summers, Aston'
'Turner, Gemma F.'
'Jones, Isabelle'
'Bond, Charles'
'Vrielink, Alice'
'Marshall, Andrew C.'
'Hitchings, John'
'Moggach, Stephen A.'

_publ_section_title
;
 High-pressure single-crystal diffraction at the Australian Synchrotron.
;
_journal_coeditor_code VY5009SUP1
_journal_issue 4
_journal_name_full 'Journal of synchrotron radiation'
_journal_page_first 841
_journal_page_last 846
_journal_paper_doi 10.1107/S160057752300406X
_journal_volume 30
_journal_year 2023
_chemical_absolute_configuration syn
_chemical_formula_moiety 'C4 H9 N O3'
_chemical_formula_sum 'C4 H9 N O3'
_chemical_formula_weight 119.12
_space_group_crystal_system orthorhombic
_space_group_IT_number 19
_space_group_name_Hall 'P 2ac 2ab'
_space_group_name_H-M_alt 'P 21 21 21'
_atom_sites_solution_hydrogens geom
_atom_sites_solution_primary dual
_audit_creation_date 2022-11-30
_audit_creation_method
;
Olex2 1.5
(compiled 2022.04.07 svn.rca3783a0 for OlexSys, GUI svn.r6498)
;
_cell_angle_alpha 90
_cell_angle_beta 90
_cell_angle_gamma 90
_cell_formula_units_Z 4
_cell_length_a 5.1456(2)
_cell_length_b 7.7415(4)
_cell_length_c 13.6223(6)
_cell_measurement_reflns_used 2405
_cell_measurement_temperature 293(2)
_cell_measurement_theta_max 26.5970
_cell_measurement_theta_min 2.9770
_cell_volume 542.64(4)
_computing_cell_refinement 'CrysAlisPro 1.171.41.115a (Rigaku OD, 2021)'
_computing_data_collection 'CrysAlisPro 1.171.41.115a (Rigaku OD, 2021)'
_computing_data_reduction 'CrysAlisPro 1.171.41.115a (Rigaku OD, 2021)'
_computing_molecular_graphics 'Olex2 1.5 (Dolomanov et al., 2009)'
_computing_publication_material 'Olex2 1.5 (Dolomanov et al., 2009)'
_computing_structure_refinement 'XL  (Sheldrick, 2008)'
_computing_structure_solution 'SHELXT 2014/5 (Sheldrick, 2014)'
_diffrn_ambient_temperature 293
_diffrn_detector_area_resol_mean 10.0000
_diffrn_detector_type HyPix
_diffrn_measured_fraction_theta_full 1.000
_diffrn_measured_fraction_theta_max 0.923
_diffrn_measurement_details
;
List of Runs (angles in degrees, time in seconds):

  # Type    Start    End  Width  t~exp~   \w     \q     \k     \f   Frames
--------------------------------------------------------------------------
  1  \w    -38.00  13.00   0.50    1.87    --   21.59 102.00  31.00  102
  2  \w    -43.00 104.00   0.50    1.87    --   21.59  42.00 -63.00  294
  3  \w     42.00 104.00   0.50    1.87    --   21.59 178.00-180.00  124
  4  \w    -23.00  37.00   0.50    1.87    --  -21.83 -99.00  90.00  120
  5  \w    -27.00  61.00   0.50    1.87    --  -21.83  19.00   0.00  176
  6  \w    -27.00  61.00   0.50    1.87    --  -21.83  19.00 -90.00  176
  7  \w    -27.00  61.00   0.50    1.87    --  -21.83  19.00-180.00  176
  8  \w   -123.00 -82.00   0.50    1.87    --  -21.83 178.00-180.00   82
;
_diffrn_measurement_device 'four-circle diffractometer'
_diffrn_measurement_device_type 'XtaLAB Synergy, Single source at home/near, HyPix'
_diffrn_measurement_method '\w scans'
_diffrn_radiation_type MoK\a
_diffrn_radiation_wavelength 0.71073
_diffrn_reflns_av_R_equivalents 0.0444
_diffrn_reflns_av_unetI/netI 0.0375
_diffrn_reflns_Laue_measured_fraction_full 1.000
_diffrn_reflns_Laue_measured_fraction_max 0.923
_diffrn_reflns_limit_h_max 6
_diffrn_reflns_limit_h_min -6
_diffrn_reflns_limit_k_max 10
_diffrn_reflns_limit_k_min -10
_diffrn_reflns_limit_l_max 17
_diffrn_reflns_limit_l_min -17
_diffrn_reflns_number 5981
_diffrn_reflns_point_group_measured_fraction_full 1.000
_diffrn_reflns_point_group_measured_fraction_max 0.903
_diffrn_reflns_theta_full 25.242
_diffrn_reflns_theta_max 29.015
_diffrn_reflns_theta_min 2.991
_exptl_absorpt_coefficient_mu 0.124
_exptl_absorpt_correction_T_max 1.00000
_exptl_absorpt_correction_T_min 0.70640
_exptl_absorpt_correction_type multi-scan
_exptl_absorpt_process_details
;
CrysAlisPro 1.171.41.115a (Rigaku Oxford Diffraction, 2021)
Empirical absorption correction using spherical harmonics,
implemented in SCALE3 ABSPACK scaling algorithm.
;
_exptl_crystal_colour 'clear light colourless'
_exptl_crystal_colour_lustre clear
_exptl_crystal_colour_modifier light
_exptl_crystal_colour_primary colourless
_exptl_crystal_density_diffrn 1.458
_exptl_crystal_description block
_exptl_crystal_F_000 256
_exptl_crystal_size_max 0.2
_exptl_crystal_size_mid 0.1
_exptl_crystal_size_min 0.1
_refine_diff_density_max 0.249
_refine_diff_density_min -0.212
_refine_diff_density_rms 0.045
_refine_ls_abs_structure_details
;
 Flack x determined using 383 quotients [(I+)-(I-)]/[(I+)+(I-)]
 (Parsons, Flack and Wagner, Acta Cryst. B69 (2013) 249-259).
;
_refine_ls_abs_structure_Flack -0.2(10)
_refine_ls_extinction_method none
_refine_ls_goodness_of_fit_ref 1.077
_refine_ls_hydrogen_treatment constr
_refine_ls_matrix_type full
_refine_ls_number_parameters 76
_refine_ls_number_reflns 1304
_refine_ls_number_restraints 0
_refine_ls_restrained_S_all 1.077
_refine_ls_R_factor_all 0.0497
_refine_ls_R_factor_gt 0.0395
_refine_ls_shift/su_max 0.000
_refine_ls_shift/su_mean 0.000
_refine_ls_structure_factor_coef Fsqd
_refine_ls_weighting_details 'w=1/[\s^2^(Fo^2^)+(0.0569P)^2^] where P=(Fo^2^+2Fc^2^)/3'
_refine_ls_weighting_scheme calc
_refine_ls_wR_factor_gt 0.0978
_refine_ls_wR_factor_ref 0.1039
_reflns_Friedel_coverage 0.624
_reflns_Friedel_fraction_full 1.000
_reflns_Friedel_fraction_max 0.873
_reflns_number_gt 1110
_reflns_number_total 1304
_reflns_threshold_expression 'I > 2\s(I)'
_cod_data_source_file vy5009sup1.cif
_cod_data_source_block ambient
_cod_database_code 1569374
_shelx_shelxl_version_number 2019/1
_shelx_space_group_comment
;
The symmetry employed for this shelxl refinement is uniquely defined
by the following loop, which should always be used as a source of
symmetry information in preference to the above space-group names.
They are only intended as comments.
;
_shelx_estimated_absorpt_t_max 0.988
_shelx_estimated_absorpt_t_min 0.976
_olex2_refinement_description
;
1. Fixed Uiso
 At 1.2 times of:
  All C(H) groups, All N(H,H,H) groups
 At 1.5 times of:
  All C(H,H,H) groups, All O(H) groups
2.a Ternary CH refined with riding coordinates:
 C3(H3A), C2(H2)
2.b Idealised Me refined as rotating group:
 N1(H1A,H1B,H1C), C4(H4A,H4B,H4C)
2.c Idealised tetrahedral OH refined as rotating group:
 O3(H3)
;
_olex2_submission_special_instructions 'No special instructions were received'
_oxdiff_exptl_absorpt_empirical_details
;
Empirical correction (ABSPACK) includes:
- Absorption correction using spherical harmonics
- Frame scaling
;

loop_
_space_group_symop_operation_xyz
'x, y, z'
'-x+1/2, -y, z+1/2'
'-x, y+1/2, -z+1/2'
'x+1/2, -y+1/2, -z'

loop_
_atom_site_label
_atom_site_type_symbol
_atom_site_fract_x
_atom_site_fract_y
_atom_site_fract_z
_atom_site_U_iso_or_equiv
_atom_site_adp_type
_atom_site_occupancy
_atom_site_site_symmetry_order
_atom_site_calc_flag
_atom_site_refinement_flags_posn
_atom_site_refinement_flags_adp
_atom_site_refinement_flags_occupancy
_atom_site_disorder_assembly
_atom_site_disorder_group
O3 O 0.2215(4) 0.3968(2) 0.48663(12) 0.0347(5) Uani 1 1 d . . . . .
H3 H 0.212908 0.459892 0.438407 0.052 Uiso 1 1 calc R U . . .
O1 O 0.2825(4) 0.4669(2) 0.80787(12) 0.0393(5) Uani 1 1 d . . . . .
O2 O 0.6912(3) 0.4608(2) 0.75288(13) 0.0362(5) Uani 1 1 d . . . . .
N1 N 0.1079(4) 0.2631(2) 0.66358(14) 0.0251(4) Uani 1 1 d . . . . .
H1A H 0.034018 0.242019 0.605740 0.030 Uiso 1 1 calc R U . . .
H1B H 0.002045 0.327888 0.699844 0.030 Uiso 1 1 calc R U . . .
H1C H 0.138340 0.163740 0.694345 0.030 Uiso 1 1 calc R U . . .
C1 C 0.4514(4) 0.4342(3) 0.74547(17) 0.0245(5) Uani 1 1 d . . . . .
C3 C 0.3192(4) 0.4923(3) 0.56810(16) 0.0257(5) Uani 1 1 d . . . . .
H3A H 0.188027 0.576026 0.589499 0.031 Uiso 1 1 calc R U . . .
C2 C 0.3575(4) 0.3563(2) 0.64823(15) 0.0213(5) Uani 1 1 d . . . . .
H2 H 0.487813 0.273027 0.625531 0.026 Uiso 1 1 calc R U . . .
C4 C 0.5665(6) 0.5867(3) 0.5412(2) 0.0398(6) Uani 1 1 d . . . . .
H4A H 0.699211 0.504395 0.524971 0.060 Uiso 1 1 calc R U . . .
H4B H 0.622622 0.655536 0.595888 0.060 Uiso 1 1 calc R U . . .
H4C H 0.534674 0.660218 0.485738 0.060 Uiso 1 1 calc R U . . .

loop_
_atom_site_aniso_label
_atom_site_aniso_U_11
_atom_site_aniso_U_22
_atom_site_aniso_U_33
_atom_site_aniso_U_23
_atom_site_aniso_U_13
_atom_site_aniso_U_12
O3 0.0442(11) 0.0370(9) 0.0229(8) 0.0051(7) -0.0070(7) -0.0119(8)
O1 0.0300(10) 0.0602(12) 0.0277(9) -0.0149(8) 0.0017(7) -0.0008(8)
O2 0.0226(9) 0.0443(10) 0.0417(10) -0.0130(9) -0.0065(8) -0.0001(7)
N1 0.0268(11) 0.0251(9) 0.0234(9) -0.0007(7) -0.0011(8) -0.0019(8)
C1 0.0243(11) 0.0244(10) 0.0248(10) -0.0017(9) -0.0040(10) 0.0023(8)
C3 0.0255(12) 0.0270(10) 0.0246(11) 0.0002(9) -0.0016(8) 0.0005(10)
C2 0.0164(10) 0.0234(10) 0.0243(10) -0.0017(8) 0.0005(8) 0.0012(9)
C4 0.0375(15) 0.0436(13) 0.0383(13) 0.0082(11) -0.0028(12) -0.0148(12)

loop_
_atom_type_symbol
_atom_type_description
_atom_type_scat_dispersion_real
_atom_type_scat_dispersion_imag
_atom_type_scat_source
C C 0.0033 0.0016 'International Tables Vol C Tables 4.2.6.8 and 6.1.1.4'
H H 0.0000 0.0000 'International Tables Vol C Tables 4.2.6.8 and 6.1.1.4'
N N 0.0061 0.0033 'International Tables Vol C Tables 4.2.6.8 and 6.1.1.4'
O O 0.0106 0.0060 'International Tables Vol C Tables 4.2.6.8 and 6.1.1.4'

loop_
_geom_angle_atom_site_label_1
_geom_angle_atom_site_label_2
_geom_angle_atom_site_label_3
_geom_angle
_geom_angle_site_symmetry_1
_geom_angle_site_symmetry_3
_geom_angle_publ_flag
C3 O3 H3 109.5 . . ?
H1A N1 H1B 109.5 . . ?
H1A N1 H1C 109.5 . . ?
H1B N1 H1C 109.5 . . ?
C2 N1 H1A 109.5 . . ?
C2 N1 H1B 109.5 . . ?
C2 N1 H1C 109.5 . . ?
O1 C1 O2 126.9(2) . . ?
O1 C1 C2 116.8(2) . . ?
O2 C1 C2 116.3(2) . . ?
O3 C3 H3A 109.4 . . ?
O3 C3 C2 104.11(15) . . ?
O3 C3 C4 111.05(19) . . ?
C2 C3 H3A 109.4 . . ?
C4 C3 H3A 109.4 . . ?
C4 C3 C2 113.38(19) . . ?
N1 C2 C1 109.94(17) . . ?
N1 C2 C3 108.82(17) . . ?
N1 C2 H2 108.4 . . ?
C1 C2 H2 108.4 . . ?
C3 C2 C1 112.72(16) . . ?
C3 C2 H2 108.4 . . ?
C3 C4 H4A 109.5 . . ?
C3 C4 H4B 109.5 . . ?
C3 C4 H4C 109.5 . . ?
H4A C4 H4B 109.5 . . ?
H4A C4 H4C 109.5 . . ?
H4B C4 H4C 109.5 . . ?

loop_
_geom_bond_atom_site_label_1
_geom_bond_atom_site_label_2
_geom_bond_distance
_geom_bond_site_symmetry_2
_geom_bond_publ_flag
O3 H3 0.8200 . ?
O3 C3 1.425(2) . ?
O1 C1 1.242(3) . ?
O2 C1 1.255(3) . ?
N1 H1A 0.8900 . ?
N1 H1B 0.8900 . ?
N1 H1C 0.8900 . ?
N1 C2 1.488(3) . ?
C1 C2 1.534(3) . ?
C3 H3A 0.9800 . ?
C3 C2 1.529(3) . ?
C3 C4 1.513(3) . ?
C2 H2 0.9800 . ?
C4 H4A 0.9600 . ?
C4 H4B 0.9600 . ?
C4 H4C 0.9600 . ?

loop_
_geom_torsion_atom_site_label_1
_geom_torsion_atom_site_label_2
_geom_torsion_atom_site_label_3
_geom_torsion_atom_site_label_4
_geom_torsion
_geom_torsion_site_symmetry_1
_geom_torsion_site_symmetry_2
_geom_torsion_site_symmetry_3
_geom_torsion_site_symmetry_4
_geom_torsion_publ_flag
O3 C3 C2 N1 -55.1(2) . . . . ?
O3 C3 C2 C1 -177.32(17) . . . . ?
O1 C1 C2 N1 -25.7(3) . . . . ?
O1 C1 C2 C3 95.8(2) . . . . ?
O2 C1 C2 N1 155.34(18) . . . . ?
O2 C1 C2 C3 -83.1(2) . . . . ?
C4 C3 C2 N1 -175.90(19) . . . . ?
C4 C3 C2 C1 61.9(2) . . . . ?

_cod_database_fobs_code 1569374
